data_7200856
loop_
_publ_author_name
'Fabbiani, Francesca P. A.'
'Dittrich, Birger'
'Florence, Alastair J.'
'Gelbrich, Thomas'
'Hursthouse, Michael B.'
'Kuhs, Werner F.'
'Shankland, Norman'
'Sowa, Heidrun'

_publ_section_title
;
 Crystal structures with a challenge: high-pressure crystallisation of
 ciprofloxacin sodium salts and their recovery to ambient pressure
;
_journal_issue 7
_journal_name_full CrystEngComm
_journal_page_first 1396
_journal_paper_doi 10.1039/b822987b
_journal_volume 11
_journal_year 2009
_chemical_compound_source
;
high-pressure crystallisation at 0.6 GPa
;
_chemical_formula_moiety 'C17 H17 F N3 O3, 5(H2 O), NA'
_chemical_formula_sum 'C17 H27 F N3 Na O8'
_chemical_formula_weight 443.40
_space_group_IT_number 2
_symmetry_cell_setting triclinic
_symmetry_space_group_name_Hall '-P 1'
_symmetry_space_group_name_H-M 'P -1'
_atom_sites_solution_hydrogens geom
_atom_sites_solution_primary 'molecular replacement'
_atom_sites_solution_secondary difmap
_cell_angle_alpha 88.79(4)
_cell_angle_beta 101.42(4)
_cell_angle_gamma 90.25(2)
_cell_formula_units_Z 2
_cell_length_a 9.547(7)
_cell_length_b 9.870(7)
_cell_length_c 11.109(12)
_cell_measurement_reflns_used 1126
_cell_measurement_temperature 293
_cell_measurement_theta_max 16
_cell_measurement_theta_min 3
_cell_volume 1025.8(15)
_computing_cell_refinement 'Apex2 (Bruker AXS, 2006)'
_computing_data_collection 'Apex2 (Bruker AXS, 2006)'
_computing_data_reduction 'Apex2 (Bruker AXS, 2006)'
_computing_molecular_graphics MERCURY
_computing_publication_material 'CRYSTALS (Betteridge et al., 2003), PLATON, XCIF, ENCIFER'
_computing_structure_refinement 'CRYSTALS (Betteridge et al., 2003)'
_computing_structure_solution SHELXM
_diffrn_ambient_temperature 293
_diffrn_measured_fraction_theta_full 0.555
_diffrn_measured_fraction_theta_max 0.387
_diffrn_measurement_device 'Bruker Apex2'
_diffrn_measurement_device_type Area
_diffrn_measurement_method \w
_diffrn_radiation_monochromator graphite
_diffrn_radiation_type 'Mo K\a'
_diffrn_radiation_wavelength 0.71073
_diffrn_reflns_av_R_equivalents 0.0402
_diffrn_reflns_limit_h_max 8
_diffrn_reflns_limit_h_min -8
_diffrn_reflns_limit_k_max 9
_diffrn_reflns_limit_k_min -8
_diffrn_reflns_limit_l_max 7
_diffrn_reflns_limit_l_min 0
_diffrn_reflns_number 5367
_diffrn_reflns_reduction_process
;
Scaled and merged with SORTAV
R.H. Blessing, (1987) Cryst. Rev. 1, 3-58
R.H. Blessing, (1989) J. Appl. Cryst. 22, 396-397
;
_diffrn_reflns_theta_full 14.723
_diffrn_reflns_theta_max 19.631
_diffrn_reflns_theta_min 2.064
_diffrn_standards_number 0
_exptl_absorpt_coefficient_mu 0.137
_exptl_absorpt_correction_T_max 0.99
_exptl_absorpt_correction_T_min 0.77
_exptl_absorpt_correction_type multi-scan
_exptl_absorpt_process_details 'based on symmetry-related measuraments'
_exptl_crystal_colour colourless
_exptl_crystal_density_diffrn 1.445
_exptl_crystal_density_method 'not measured'
_exptl_crystal_description block
_exptl_crystal_F_000 468
_exptl_crystal_size_max 0.25
_exptl_crystal_size_mid 0.08
_exptl_crystal_size_min 0.08
_refine_diff_density_max 0.44
_refine_diff_density_min -0.46
_refine_ls_extinction_coef 64.740
_refine_ls_extinction_method 'Larson (1970), Equation 22'
_refine_ls_goodness_of_fit_ref 1.0043
_refine_ls_hydrogen_treatment noref
_refine_ls_matrix_type full
_refine_ls_number_parameters 121
_refine_ls_number_reflns 698
_refine_ls_number_restraints 66
_refine_ls_R_factor_all 0.0960
_refine_ls_R_factor_gt 0.0780
_refine_ls_shift/su_max 0.000079
_refine_ls_structure_factor_coef Fsqd
_refine_ls_weighting_details
;
Method= Modified Sheldrick
w=1/[\s^2^(F^2^) + ( 0.06P)^2^ +10.98P]
,where P=(max(Fo^2^,0) + 2Fc^2^)/3
;
_refine_ls_weighting_scheme calc
_refine_ls_wR_factor_all 0.1830
_refine_ls_wR_factor_gt 0.1741
_refine_ls_wR_factor_ref 0.1830
_reflns_limit_h_max 8
_reflns_limit_h_min -8
_reflns_limit_k_max 9
_reflns_limit_k_min -8
_reflns_limit_l_max 7
_reflns_limit_l_min 0
_reflns_number_gt 548
_reflns_number_total 701
_reflns_threshold_expression I>2.0\s(I)
_oxford_diffrn_Wilson_B_factor 3.21
_oxford_diffrn_Wilson_scale 2.22
_oxford_refine_ls_r_factor_ref 0.0960
_oxford_refine_ls_scale 1.90(5)
_oxford_reflns_number_all 698
_oxford_reflns_threshold_expression_ref I>-10.0\s(I)
_cod_data_source_file b822987b.txt
_cod_data_source_block 4
_cod_depositor_comments
;
The following automatic conversions were performed:
'_symmetry_cell_setting' value 'Triclinic' changed to 'triclinic'
according to '/home/saulius/struct/CIF-dictionaries/cif_core.dic'
dictionary named 'cif_core.dic' version 2.4.1 from 2010-06-29.

Automatic conversion script
Id: cif_fix_enum 1527 2010-12-29 10:47:43Z saulius 
;
_cod_original_sg_symbol_H-M 'P -1 '
_cod_original_formula_sum 'C17 H27 F1 N3 Na1 O8'
_cod_database_code 7200856

loop_
_symmetry_equiv_pos_as_xyz
x,y,z
-x,-y,-z

loop_
_atom_site_label
_atom_site_type_symbol
_atom_site_fract_x
_atom_site_fract_y
_atom_site_fract_z
_atom_site_U_iso_or_equiv
_atom_site_occupancy
_atom_site_adp_type
_atom_site_refinement_flags_posn
_atom_site_refinement_flags_adp
_atom_site_refinement_flags_occupancy
_atom_site_disorder_assembly
_atom_site_disorder_group
_oxford_atom_site_special_shape
_atom_site_attached_hydrogens
C1 C 0.2304(10) 0.3520(9) 0.4305(11) 0.031(4) 1.0000 Uiso D . . . . . .
C3 C 0.2947(13) 0.2217(9) 0.4145(18) 0.042(5) 1.0000 Uiso D . . . . . .
C2 C 0.3895(10) 0.3422(12) 0.4481(19) 0.050(5) 1.0000 Uiso D . . . . . .
C4 C 0.0380(9) 0.3090(10) 0.5479(10) 0.019(4) 1.0000 Uiso D . . . . . .
C5 C 0.2319(10) 0.4533(11) 0.6300(11) 0.026(4) 1.0000 Uiso D . . . . . .
C6 C 0.1826(9) 0.4789(10) 0.7359(10) 0.029(4) 1.0000 Uiso D . . . . . .
C7 C 0.2697(9) 0.5730(11) 0.8277(11) 0.031(4) 1.0000 Uiso D . . . . . .
C8 C 0.0545(10) 0.4121(11) 0.7563(9) 0.030(4) 1.0000 Uiso D . . . . . .
C9 C -0.0184(9) 0.3304(10) 0.6536(10) 0.021(4) 1.0000 Uiso D . . . . . .
C10 C -0.1473(11) 0.2647(11) 0.6633(11) 0.036(4) 1.0000 Uiso D . . . . . .
C11 C -0.2111(9) 0.1821(11) 0.5714(10) 0.027(4) 1.0000 Uiso D . . . . . .
C12 C -0.1576(9) 0.1583(10) 0.4635(10) 0.026(4) 1.0000 Uiso D . . . . . .
C13 C -0.1484(11) 0.0277(11) 0.2813(13) 0.035(4) 1.0000 Uiso D . . . . . .
C14 C -0.2238(11) -0.0887(12) 0.2075(14) 0.043(5) 1.0000 Uiso D . . . . . .
C15 C -0.4491(11) -0.0160(12) 0.2489(14) 0.047(5) 1.0000 Uiso D . . . . . .
C16 C -0.3766(10) 0.1003(11) 0.3224(14) 0.043(5) 1.0000 Uiso D . . . . . .
C17 C -0.0314(10) 0.2242(11) 0.4539(11) 0.027(4) 1.0000 Uiso D . . . . . .
O1 O 0.3993(9) 0.5885(8) 0.8208(13) 0.043(3) 1.0000 Uiso D . . . . . .
O2 O 0.2088(9) 0.6334(8) 0.9022(12) 0.046(3) 1.0000 Uiso D . . . . . .
O3 O 0.0061(9) 0.4222(8) 0.8535(11) 0.042(3) 1.0000 Uiso D . . . . . .
N1 N 0.1672(8) 0.3717(9) 0.5386(9) 0.030(3) 1.0000 Uiso D . . . . . .
N2 N -0.2269(8) 0.0662(8) 0.3768(10) 0.031(3) 1.0000 Uiso D . . . . . .
N3 N -0.3713(10) -0.0482(10) 0.1494(12) 0.041(4) 1.0000 Uiso D . . . . . .
F1 F -0.3303(7) 0.1133(7) 0.5881(11) 0.050(3) 1.0000 Uiso D . . . . . .
Na1 Na 0.1775(6) 0.4749(5) 1.0602(9) 0.0453(19) 1.0000 Uiso . . . . . . .
O100 O 0.0760(10) 0.2833(10) 1.1441(17) 0.057(3) 1.0000 Uiso . . . . . . .
O101 O 0.3882(11) 0.5985(10) 1.1899(17) 0.061(3) 1.0000 Uiso . . . . . . .
O102 O 0.3578(11) 0.3069(10) 1.0301(18) 0.068(4) 1.0000 Uiso . . . . . . .
O103 O 0.1240(14) 0.0022(13) 1.106(2) 0.100(4) 1.0000 Uiso . . . . . . .
O104 O -0.3291(10) 0.1526(9) -0.0256(16) 0.051(3) 1.0000 Uiso . . . . . . .
H11 H 0.1852 0.3979 0.3577 0.0398 1.0000 Uiso . . . . . . .
H21 H 0.4480 0.3468 0.5288 0.0630 1.0000 Uiso . . . . . . .
H22 H 0.4395 0.3825 0.3909 0.0630 1.0000 Uiso . . . . . . .
H31 H 0.2925 0.1501 0.4722 0.0510 1.0000 Uiso . . . . . . .
H32 H 0.2840 0.1858 0.3343 0.0510 1.0000 Uiso . . . . . . .
H51 H 0.3183 0.4966 0.6201 0.0335 1.0000 Uiso . . . . . . .
H101 H -0.1886 0.2775 0.7331 0.0482 1.0000 Uiso . . . . . . .
H171 H 0.0097 0.2108 0.3835 0.0333 1.0000 Uiso . . . . . . .
H131 H -0.0543 0.0015 0.3186 0.0449 1.0000 Uiso . . . . . . .
H132 H -0.1450 0.1037 0.2277 0.0449 1.0000 Uiso . . . . . . .
H141 H -0.2267 -0.1650 0.2612 0.0576 1.0000 Uiso . . . . . . .
H142 H -0.1726 -0.1122 0.1460 0.0576 1.0000 Uiso . . . . . . .
H151 H -0.5448 0.0084 0.2139 0.0611 1.0000 Uiso . . . . . . .
H152 H -0.4490 -0.0932 0.3017 0.0611 1.0000 Uiso . . . . . . .
H161 H -0.4265 0.1194 0.3866 0.0561 1.0000 Uiso . . . . . . .
H162 H -0.3787 0.1779 0.2704 0.0561 1.0000 Uiso . . . . . . .
H311 H -0.4146 -0.1155 0.1061 0.0529 1.0000 Uiso . . . . . . .

loop_
_atom_type_symbol
_atom_type_scat_dispersion_real
_atom_type_scat_dispersion_imag
_atom_type_scat_Cromer_Mann_a1
_atom_type_scat_Cromer_Mann_b1
_atom_type_scat_Cromer_Mann_a2
_atom_type_scat_Cromer_Mann_b2
_atom_type_scat_Cromer_Mann_a3
_atom_type_scat_Cromer_Mann_b3
_atom_type_scat_Cromer_Mann_a4
_atom_type_scat_Cromer_Mann_b4
_atom_type_scat_Cromer_Mann_c
_atom_type_scat_source
C 0.0033 0.0016 2.3100 20.8439 1.0200 10.2075 1.5886 0.5687 0.8650 51.6512 0.2156 'International Tables Vol C 4.2.6.8 and 6.1.1.4'
O 0.0106 0.0060 3.0485 13.2771 2.2868 5.7011 1.5463 0.3239 0.8670 32.9089 0.2508 'International Tables Vol C 4.2.6.8 and 6.1.1.4'
F 0.0171 0.0103 3.5392 10.2825 2.6412 4.2944 1.5170 0.2615 1.0243 26.1476 0.2776 'International Tables Vol C 4.2.6.8 and 6.1.1.4'
N 0.0061 0.0033 12.2126 0.0057 3.1322 9.8933 2.0125 28.9975 1.1663 0.5826 -11.5290 'International Tables Vol C 4.2.6.8 and 6.1.1.4'
Na 0.0362 0.0249 4.7626 3.2850 3.1736 8.8422 1.2674 0.3136 1.1128 129.4240 0.6760 'International Tables Vol C 4.2.6.8 and 6.1.1.4'
H 0.0000 0.0000 0.4930 10.5109 0.3229 26.1257 0.1402 3.1424 0.0408 57.7998 0.0030 'International Tables Vol C 4.2.6.8 and 6.1.1.4'

loop_
_geom_angle_atom_site_label_1
_geom_angle_site_symmetry_1
_geom_angle_atom_site_label_2
_geom_angle_site_symmetry_2
_geom_angle_atom_site_label_3
_geom_angle_site_symmetry_3
_geom_angle
_geom_angle_publ_flag
C3 . C1 . C2 . 61.0(4) yes
C3 . C1 . N1 . 119.1(8) yes
C2 . C1 . N1 . 118.4(8) yes
C3 . C1 . H11 . 116.0 no
C2 . C1 . H11 . 115.0 no
N1 . C1 . H11 . 116.1 no
C1 . C3 . C2 . 60.8(4) yes
C1 . C3 . H31 . 120.1 no
C2 . C3 . H31 . 120.4 no
C1 . C3 . H32 . 119.4 no
C2 . C3 . H32 . 119.4 no
H31 . C3 . H32 . 109.5 no
C3 . C2 . C1 . 58.2(4) yes
C3 . C2 . H21 . 119.7 no
C1 . C2 . H21 . 120.4 no
C3 . C2 . H22 . 120.9 no
C1 . C2 . H22 . 121.3 no
H21 . C2 . H22 . 108.8 no
C9 . C4 . C17 . 121.3(5) yes
C9 . C4 . N1 . 118.5(5) yes
C17 . C4 . N1 . 120.2(6) yes
C6 . C5 . N1 . 125.3(6) yes
C6 . C5 . H51 . 117.3 no
N1 . C5 . H51 . 117.3 no
C5 . C6 . C7 . 117.8(6) yes
C5 . C6 . C8 . 119.1(6) yes
C7 . C6 . C8 . 123.1(5) yes
C6 . C7 . O1 . 116.5(6) yes
C6 . C7 . O2 . 119.0(6) yes
O1 . C7 . O2 . 124.5(7) yes
C6 . C8 . C9 . 114.7(5) yes
C6 . C8 . O3 . 123.8(6) yes
C9 . C8 . O3 . 121.5(6) yes
C8 . C9 . C4 . 122.9(5) yes
C8 . C9 . C10 . 118.9(6) yes
C4 . C9 . C10 . 118.1(6) yes
C9 . C10 . C11 . 119.2(6) yes
C9 . C10 . H101 . 120.2 no
C11 . C10 . H101 . 120.6 no
C10 . C11 . C12 . 124.3(5) yes
C10 . C11 . F1 . 117.4(6) yes
C12 . C11 . F1 . 118.3(6) yes
C11 . C12 . C17 . 116.3(6) yes
C11 . C12 . N2 . 120.2(5) yes
C17 . C12 . N2 . 123.5(6) yes
C14 . C13 . N2 . 110.2(7) yes
C14 . C13 . H131 . 109.8 no
N2 . C13 . H131 . 109.4 no
C14 . C13 . H132 . 109.0 no
N2 . C13 . H132 . 108.8 no
H131 . C13 . H132 . 109.5 no
C13 . C14 . N3 . 109.9(9) yes
C13 . C14 . H141 . 109.0 no
N3 . C14 . H141 . 109.6 no
C13 . C14 . H142 . 109.5 no
N3 . C14 . H142 . 109.7 no
H141 . C14 . H142 . 109.3 no
C16 . C15 . N3 . 109.7(7) yes
C16 . C15 . H151 . 109.3 no
N3 . C15 . H151 . 109.6 no
C16 . C15 . H152 . 109.2 no
N3 . C15 . H152 . 109.6 no
H151 . C15 . H152 . 109.4 no
C15 . C16 . N2 . 110.7(7) yes
C15 . C16 . H161 . 109.1 no
N2 . C16 . H161 . 109.2 no
C15 . C16 . H162 . 109.3 no
N2 . C16 . H162 . 109.3 no
H161 . C16 . H162 . 109.3 no
C4 . C17 . C12 . 120.8(6) yes
C4 . C17 . H171 . 119.6 no
C12 . C17 . H171 . 119.6 no
C7 . O2 . Na1 . 108.1(8) yes
Na1 2_567 O3 . C8 . 143.7(9) yes
Na1 2_567 O3 . Na1 . 86.3(4) yes
C8 . O3 . Na1 . 120.2(6) yes
C1 . N1 . C4 . 120.5(6) yes
C1 . N1 . C5 . 120.3(6) yes
C4 . N1 . C5 . 119.2(6) yes
C16 . N2 . C13 . 110.9(7) yes
C16 . N2 . C12 . 114.8(6) yes
C13 . N2 . C12 . 116.0(6) yes
C15 . N3 . C14 . 108.0(7) yes
C15 . N3 . H311 . 109.5 no
C14 . N3 . H311 . 109.7 no
O2 . Na1 . O3 2_567 102.9(3) yes
O2 . Na1 . O3 . 68.8(4) yes
O3 2_567 Na1 . O3 . 93.7(4) yes
O2 . Na1 . O100 . 155.5(7) yes
O3 2_567 Na1 . O100 . 78.4(4) yes
O3 . Na1 . O100 . 86.7(5) yes
O2 . Na1 . O101 . 84.5(4) yes
O3 2_567 Na1 . O101 . 96.9(5) yes
O3 . Na1 . O101 . 152.9(5) yes
O100 . Na1 . O101 . 119.8(6) yes
O2 . Na1 . O102 . 98.1(5) yes
O3 2_567 Na1 . O102 . 159.0(5) yes
O3 . Na1 . O102 . 93.9(6) yes
O100 . Na1 . O102 . 82.5(4) yes
O101 . Na1 . O102 . 85.0(5) yes

loop_
_geom_bond_atom_site_label_1
_geom_bond_site_symmetry_1
_geom_bond_atom_site_label_2
_geom_bond_site_symmetry_2
_geom_bond_distance
_geom_bond_publ_flag
C1 . C2 . 1.496(8) yes
C1 . C3 . 1.457(6) yes
C1 . N1 . 1.463(9) yes
C1 . H11 . 0.946 no
C2 . C3 . 1.500(8) yes
C2 . H21 . 0.960 no
C2 . H22 . 0.947 no
C3 . H31 . 0.947 no
C3 . H32 . 0.952 no
C4 . C9 . 1.406(8) yes
C4 . C17 . 1.410(9) yes
C4 . N1 . 1.399(7) yes
C5 . C6 . 1.380(9) yes
C5 . N1 . 1.358(9) yes
C5 . H51 . 0.951 no
C6 . C7 . 1.514(9) yes
C6 . C8 . 1.441(8) yes
C7 . O1 . 1.263(7) yes
C7 . O2 . 1.262(8) yes
C8 . C9 . 1.468(8) yes
C8 . O3 . 1.262(8) yes
C9 . C10 . 1.411(8) yes
C10 . C11 . 1.364(9) yes
C10 . H101 . 0.949 no
C11 . C12 . 1.418(8) yes
C11 . F1 . 1.364(7) yes
C12 . C17 . 1.388(8) yes
C12 . N2 . 1.403(8) yes
C13 . C14 . 1.519(9) yes
C13 . N2 . 1.471(9) yes
C13 . H131 . 0.946 no
C13 . H132 . 0.953 no
C14 . N3 . 1.481(9) yes
C14 . H141 . 0.955 no
C14 . H142 . 0.947 no
C15 . C16 . 1.508(9) yes
C15 . N3 . 1.489(9) yes
C15 . H151 . 0.949 no
C15 . H152 . 0.952 no
C16 . N2 . 1.475(8) yes
C16 . H161 . 0.954 no
C16 . H162 . 0.947 no
C17 . H171 . 0.954 no
O2 . Na1 . 2.389(12) yes
O3 . Na1 2_567 2.397(10) yes
O3 . Na1 . 2.603(16) yes
N3 . H311 . 0.882 no
Na1 . O100 . 2.377(10) yes
Na1 . O101 . 2.552(18) yes
Na1 . O102 . 2.470(11) yes
